data_2226616
loop_
_publ_author_name
'Archana, R.'
'Anbazhagan, R.'
'Sankaran, K. R.'
'Thiruvalluvar, A.'
'Butcher, R. J.'

_publ_section_title
;
 (<i>E</i>)-1-Diphenylmethylidene-2-[(1<i>H</i>-indol-3-yl)methylidene]hydrazine
;
_journal_coeditor_code NK2037
_journal_issue 7
_journal_name_full 'Acta Crystallographica Section E'
_journal_page_first o1586
_journal_paper_doi 10.1107/S1600536810020702
_journal_volume 66
_journal_year 2010
_chemical_formula_iupac 'C22 H17 N3'
_chemical_formula_moiety 'C22 H17 N3'
_chemical_formula_structural 'C22 H17 N3'
_chemical_formula_sum 'C22 H17 N3'
_chemical_formula_weight 323.39
_chemical_melting_point 423
_chemical_name_common hydrazine
_chemical_name_systematic
;
(<i>E</i>)-1-Diphenylmethylidene-2-[(1<i>H</i>-indol-3-yl)methylidene]hydrazine
;
_space_group_IT_number 33
_symmetry_cell_setting orthorhombic
_symmetry_space_group_name_Hall 'P 2c -2n'
_symmetry_space_group_name_H-M 'P n a 21'
_atom_sites_solution_hydrogens geom
_atom_sites_solution_primary direct
_atom_sites_solution_secondary difmap
_cell_angle_alpha 90
_cell_angle_beta 90
_cell_angle_gamma 90
_cell_formula_units_Z 4
_cell_length_a 24.1594(3)
_cell_length_b 13.8501(2)
_cell_length_c 5.21730(10)
_cell_measurement_reflns_used 6053
_cell_measurement_temperature 295(2)
_cell_measurement_theta_max 77.3882
_cell_measurement_theta_min 4.8542
_cell_volume 1745.76(5)
_computing_cell_refinement 'CrysAlis Pro (Oxford Diffraction, 2009)'
_computing_data_collection 'CrysAlis Pro (Oxford Diffraction, 2009)'
_computing_data_reduction 'CrysAlis Pro (Oxford Diffraction, 2009)'
_computing_molecular_graphics 'ORTEP-3 (Farrugia, 1997)'
_computing_publication_material 'PLATON (Spek, 2009)'
_computing_structure_refinement 'SHELXL97 (Sheldrick, 2008)'
_computing_structure_solution 'SHELXS97 (Sheldrick, 2008)'
_diffrn_ambient_temperature 295(2)
_diffrn_detector_area_resol_mean 10.5081
_diffrn_measured_fraction_theta_full 0.992
_diffrn_measured_fraction_theta_max 0.992
_diffrn_measurement_device_type 'Oxford Diffraction Xcalibur Ruby Gemini'
_diffrn_measurement_method '\w scans'
_diffrn_radiation_monochromator graphite
_diffrn_radiation_source 'Enhance (Cu) X-ray Source'
_diffrn_radiation_type CuK\a
_diffrn_radiation_wavelength 1.54184
_diffrn_reflns_av_R_equivalents 0.0151
_diffrn_reflns_av_sigmaI/netI 0.0106
_diffrn_reflns_limit_h_max 27
_diffrn_reflns_limit_h_min -30
_diffrn_reflns_limit_k_max 17
_diffrn_reflns_limit_k_min -17
_diffrn_reflns_limit_l_max 6
_diffrn_reflns_limit_l_min -5
_diffrn_reflns_number 8042
_diffrn_reflns_theta_full 77.63
_diffrn_reflns_theta_max 77.63
_diffrn_reflns_theta_min 4.86
_exptl_absorpt_coefficient_mu 0.575
_exptl_absorpt_correction_T_max 1.00000
_exptl_absorpt_correction_T_min 0.79592
_exptl_absorpt_correction_type multi-scan
_exptl_absorpt_process_details
;
(CrysAlis Pro; Oxford Diffraction, 2009)
;
_exptl_crystal_colour 'pale yellow '
_exptl_crystal_density_diffrn 1.230
_exptl_crystal_density_method 'Not Measured'
_exptl_crystal_description needle
_exptl_crystal_F_000 680
_exptl_crystal_size_max 0.46
_exptl_crystal_size_mid 0.21
_exptl_crystal_size_min 0.18
_refine_diff_density_max 0.122
_refine_diff_density_min -0.168
_refine_ls_extinction_method none
_refine_ls_goodness_of_fit_ref 1.064
_refine_ls_hydrogen_treatment mixed
_refine_ls_matrix_type full
_refine_ls_number_parameters 230
_refine_ls_number_reflns 2059
_refine_ls_number_restraints 1
_refine_ls_restrained_S_all 1.064
_refine_ls_R_factor_all 0.0337
_refine_ls_R_factor_gt 0.0323
_refine_ls_shift/su_max 0.001
_refine_ls_shift/su_max_lt 0.001
_refine_ls_shift/su_mean 0.000
_refine_ls_structure_factor_coef Fsqd
_refine_ls_weighting_details 'calc w=1/[\s^2^(Fo^2^)+(0.0712P)^2^+0.0189P] where P=(Fo^2^+2Fc^2^)/3'
_refine_ls_weighting_scheme calc
_refine_ls_wR_factor_gt 0.0904
_refine_ls_wR_factor_ref 0.0917
_reflns_number_gt 1954
_reflns_number_total 2059
_reflns_threshold_expression I>2\s(I)
_cod_data_source_file nk2037.cif
_cod_data_source_block I
_cod_database_code 2226616
_cod_database_fobs_code 2226616

loop_
_symmetry_equiv_pos_site_id
_symmetry_equiv_pos_as_xyz
1 x,y,z
2 -x,-y,1/2+z
3 1/2-x,1/2+y,1/2+z
4 1/2+x,1/2-y,z

loop_
_atom_site_aniso_label
_atom_site_aniso_U_11
_atom_site_aniso_U_22
_atom_site_aniso_U_33
_atom_site_aniso_U_12
_atom_site_aniso_U_13
_atom_site_aniso_U_23
N1 0.0668(7) 0.0567(7) 0.0833(9) -0.0144(6) 0.0116(8) 0.0021(8)
N2 0.0562(6) 0.0416(5) 0.0675(7) 0.0010(4) -0.0022(6) 0.0012(6)
N3 0.0535(5) 0.0425(5) 0.0689(8) -0.0018(4) 0.0006(5) 0.0014(6)
C1 0.0501(6) 0.0493(6) 0.0751(10) 0.0016(5) 0.0050(7) -0.0012(7)
C2 0.0642(8) 0.0578(8) 0.0856(11) -0.0070(6) 0.0161(9) -0.0013(9)
C3 0.0483(6) 0.0514(7) 0.0737(9) -0.0034(5) 0.0032(7) 0.0006(7)
C4 0.0556(7) 0.0622(8) 0.0731(10) -0.0023(6) 0.0038(8) -0.0011(8)
C5 0.0673(9) 0.0766(10) 0.0894(14) 0.0047(8) 0.0079(9) -0.0178(10)
C6 0.0784(10) 0.0573(8) 0.1025(16) 0.0033(7) -0.0065(11) -0.0201(10)
C7 0.0747(9) 0.0509(7) 0.0877(12) -0.0090(7) -0.0107(10) -0.0036(8)
C8 0.0535(6) 0.0529(7) 0.0697(9) -0.0084(5) -0.0072(7) 0.0002(7)
C9 0.0445(6) 0.0507(6) 0.0668(9) -0.0037(5) -0.0064(6) -0.0003(7)
C10 0.0535(6) 0.0432(5) 0.0562(7) -0.0007(5) -0.0090(6) 0.0058(6)
C11 0.0620(7) 0.0449(6) 0.0660(8) -0.0027(5) -0.0177(7) 0.0019(7)
C12 0.0800(10) 0.0593(8) 0.0752(11) 0.0023(7) -0.0156(9) -0.0079(8)
C13 0.1040(14) 0.0647(10) 0.0982(16) 0.0089(9) -0.0288(13) -0.0240(11)
C14 0.1079(15) 0.0465(8) 0.129(2) -0.0049(9) -0.0440(16) -0.0108(11)
C15 0.1001(14) 0.0516(9) 0.1155(19) -0.0200(9) -0.0224(13) 0.0108(11)
C16 0.0786(10) 0.0512(7) 0.0833(11) -0.0120(7) -0.0120(10) 0.0077(8)
C21 0.0551(7) 0.0453(6) 0.0535(7) -0.0041(5) -0.0037(6) 0.0089(5)
C22 0.0557(7) 0.0612(7) 0.0658(8) -0.0039(6) -0.0070(7) 0.0032(8)
C23 0.0559(7) 0.0787(10) 0.0837(12) 0.0040(7) -0.0001(9) 0.0088(10)
C24 0.0738(10) 0.0731(9) 0.0737(11) 0.0080(8) 0.0134(9) 0.0029(9)
C25 0.0808(10) 0.0693(9) 0.0557(8) -0.0044(8) 0.0030(8) -0.0016(8)
C26 0.0596(7) 0.0627(8) 0.0556(7) -0.0049(6) -0.0055(6) 0.0036(7)

loop_
_atom_site_type_symbol
_atom_site_label
_atom_site_fract_x
_atom_site_fract_y
_atom_site_fract_z
_atom_site_U_iso_or_equiv
_atom_site_thermal_displace_type
_atom_site_calc_flag
_atom_site_refinement_flags
_atom_site_occupancy
N N1 0.25795(6) 0.62655(10) 0.3007(4) 0.0689(4) Uani d . 1.000
N N2 0.15647(5) 0.26575(8) 0.6043(3) 0.0551(3) Uani d . 1.000
N N3 0.16478(5) 0.36551(8) 0.6361(3) 0.0550(4) Uani d . 1.000
C C1 0.20416(6) 0.39405(10) 0.4934(4) 0.0582(4) Uani d . 1.000
C C2 0.25644(7) 0.52898(11) 0.2923(4) 0.0692(5) Uani d . 1.000
C C3 0.21904(6) 0.49427(10) 0.4681(4) 0.0578(4) Uani d . 1.000
C C4 0.15783(6) 0.59044(12) 0.7935(4) 0.0636(5) Uani d . 1.000
C C5 0.14574(8) 0.68387(14) 0.8692(5) 0.0778(6) Uani d . 1.000
C C6 0.17085(8) 0.76319(13) 0.7519(5) 0.0794(7) Uani d . 1.000
C C7 0.20847(8) 0.75255(11) 0.5582(5) 0.0711(6) Uani d . 1.000
C C8 0.22152(6) 0.65856(11) 0.4834(4) 0.0587(4) Uani d . 1.000
C C9 0.19622(5) 0.57731(10) 0.5974(3) 0.0540(4) Uani d . 1.000
C C10 0.11010(6) 0.23275(9) 0.6904(3) 0.0510(3) Uani d . 1.000
C C11 0.09878(6) 0.12935(10) 0.6271(3) 0.0576(4) Uani d . 1.000
C C12 0.12405(8) 0.08728(13) 0.4155(4) 0.0715(6) Uani d . 1.000
C C13 0.11502(10) -0.00994(14) 0.3603(5) 0.0890(8) Uani d . 1.000
C C14 0.08040(10) -0.06415(13) 0.5133(6) 0.0945(9) Uani d . 1.000
C C15 0.05508(10) -0.02335(13) 0.7208(6) 0.0891(8) Uani d . 1.000
C C16 0.06379(8) 0.07414(11) 0.7795(5) 0.0710(5) Uani d . 1.000
C C21 0.06955(6) 0.28877(10) 0.8444(3) 0.0513(4) Uani d . 1.000
C C22 0.01336(6) 0.28961(11) 0.7848(4) 0.0609(4) Uani d . 1.000
C C23 -0.02317(7) 0.34404(14) 0.9306(5) 0.0728(6) Uani d . 1.000
C C24 -0.00457(8) 0.39643(14) 1.1386(4) 0.0735(6) Uani d . 1.000
C C25 0.05106(8) 0.39457(13) 1.2010(4) 0.0686(5) Uani d . 1.000
C C26 0.08756(6) 0.34155(11) 1.0559(3) 0.0593(4) Uani d . 1.000
H H1 0.2797(10) 0.6616(17) 0.204(6) 0.089(7) Uiso d . 1.000
H H1A 0.22419 0.34832 0.40160 0.0698 Uiso calc R 1.000
H H2 0.27765 0.49087 0.18322 0.0830 Uiso calc R 1.000
H H4 0.14080 0.53787 0.87152 0.0764 Uiso calc R 1.000
H H5 0.12039 0.69401 1.00059 0.0933 Uiso calc R 1.000
H H6 0.16173 0.82502 0.80720 0.0953 Uiso calc R 1.000
H H7 0.22468 0.80575 0.47948 0.0853 Uiso calc R 1.000
H H12 0.14699 0.12400 0.31071 0.0858 Uiso calc R 1.000
H H13 0.13237 -0.03826 0.22001 0.1067 Uiso calc R 1.000
H H14 0.07425 -0.12885 0.47504 0.1133 Uiso calc R 1.000
H H15 0.03194 -0.06049 0.82360 0.1069 Uiso calc R 1.000
H H16 0.04622 0.10185 0.92001 0.0852 Uiso calc R 1.000
H H22 0.00029 0.25361 0.64707 0.0731 Uiso calc R 1.000
H H23 -0.06054 0.34525 0.88781 0.0873 Uiso calc R 1.000
H H24 -0.02924 0.43266 1.23595 0.0882 Uiso calc R 1.000
H H25 0.06382 0.42930 1.34165 0.0823 Uiso calc R 1.000
H H26 0.12488 0.34091 1.09955 0.0711 Uiso calc R 1.000

loop_
_atom_type_symbol
_atom_type_description
_atom_type_scat_dispersion_real
_atom_type_scat_dispersion_imag
_atom_type_scat_source
N N 0.0311 0.0180 'International Tables Vol C Tables 4.2.6.8 and 6.1.1.4'
H H 0.0000 0.0000 'International Tables Vol C Tables 4.2.6.8 and 6.1.1.4'
C C 0.0181 0.0091 'International Tables Vol C Tables 4.2.6.8 and 6.1.1.4'

loop_
_geom_angle_atom_site_label_1
_geom_angle_atom_site_label_2
_geom_angle_atom_site_label_3
_geom_angle_site_symmetry_1
_geom_angle_site_symmetry_2
_geom_angle_site_symmetry_3
_geom_angle
_geom_angle_publ_flag
C2 N1 C8 . . . 109.17(15) no
N3 N2 C10 . . . 115.52(12) no
N2 N3 C1 . . . 110.08(13) no
C2 N1 H1 . . . 123.5(16) no
C8 N1 H1 . . . 127.4(17) no
N3 C1 C3 . . . 122.71(15) no
N1 C2 C3 . . . 110.22(16) no
C1 C3 C2 . . . 124.23(16) no
C2 C3 C9 . . . 106.52(13) no
C1 C3 C9 . . . 129.06(15) no
C5 C4 C9 . . . 118.18(16) no
C4 C5 C6 . . . 121.3(2) no
C5 C6 C7 . . . 121.87(18) no
C6 C7 C8 . . . 117.23(17) no
C7 C8 C9 . . . 121.87(17) no
N1 C8 C7 . . . 129.89(17) no
N1 C8 C9 . . . 108.24(13) no
C4 C9 C8 . . . 119.58(14) no
C3 C9 C4 . . . 134.58(14) no
C3 C9 C8 . . . 105.84(13) no
N2 C10 C11 . . . 114.91(13) no
N2 C10 C21 . . . 125.15(12) no
C11 C10 C21 . . . 119.94(12) no
C10 C11 C12 . . . 119.79(14) no
C12 C11 C16 . . . 119.41(15) no
C10 C11 C16 . . . 120.80(15) no
C11 C12 C13 . . . 120.02(18) no
C12 C13 C14 . . . 120.1(2) no
C13 C14 C15 . . . 120.36(19) no
C14 C15 C16 . . . 120.3(2) no
C11 C16 C15 . . . 119.8(2) no
C10 C21 C22 . . . 121.76(14) no
C22 C21 C26 . . . 118.48(14) no
C10 C21 C26 . . . 119.76(13) no
C21 C22 C23 . . . 120.14(17) no
C22 C23 C24 . . . 120.62(17) no
C23 C24 C25 . . . 119.44(18) no
C24 C25 C26 . . . 120.24(18) no
C21 C26 C25 . . . 121.07(15) no
N3 C1 H1A . . . 119.00 no
C3 C1 H1A . . . 119.00 no
N1 C2 H2 . . . 125.00 no
C3 C2 H2 . . . 125.00 no
C5 C4 H4 . . . 121.00 no
C9 C4 H4 . . . 121.00 no
C4 C5 H5 . . . 119.00 no
C6 C5 H5 . . . 119.00 no
C5 C6 H6 . . . 119.00 no
C7 C6 H6 . . . 119.00 no
C6 C7 H7 . . . 121.00 no
C8 C7 H7 . . . 121.00 no
C11 C12 H12 . . . 120.00 no
C13 C12 H12 . . . 120.00 no
C12 C13 H13 . . . 120.00 no
C14 C13 H13 . . . 120.00 no
C13 C14 H14 . . . 120.00 no
C15 C14 H14 . . . 120.00 no
C14 C15 H15 . . . 120.00 no
C16 C15 H15 . . . 120.00 no
C11 C16 H16 . . . 120.00 no
C15 C16 H16 . . . 120.00 no
C21 C22 H22 . . . 120.00 no
C23 C22 H22 . . . 120.00 no
C22 C23 H23 . . . 120.00 no
C24 C23 H23 . . . 120.00 no
C23 C24 H24 . . . 120.00 no
C25 C24 H24 . . . 120.00 no
C24 C25 H25 . . . 120.00 no
C26 C25 H25 . . . 120.00 no
C21 C26 H26 . . . 119.00 no
C25 C26 H26 . . . 119.00 no

loop_
_geom_bond_atom_site_label_1
_geom_bond_atom_site_label_2
_geom_bond_site_symmetry_1
_geom_bond_site_symmetry_2
_geom_bond_distance
_geom_bond_publ_flag
N1 C2 . . 1.353(2) no
N1 C8 . . 1.371(3) no
N2 N3 . . 1.4060(16) no
N2 C10 . . 1.2906(19) no
N3 C1 . . 1.271(2) no
N1 H1 . . 0.88(3) no
C1 C3 . . 1.440(2) no
C2 C3 . . 1.374(3) no
C3 C9 . . 1.443(2) no
C4 C5 . . 1.384(3) no
C4 C9 . . 1.393(2) no
C5 C6 . . 1.396(3) no
C6 C7 . . 1.367(3) no
C7 C8 . . 1.395(2) no
C8 C9 . . 1.412(2) no
C10 C21 . . 1.486(2) no
C10 C11 . . 1.4949(19) no
C11 C12 . . 1.390(3) no
C11 C16 . . 1.390(3) no
C12 C13 . . 1.394(3) no
C13 C14 . . 1.379(3) no
C14 C15 . . 1.366(4) no
C15 C16 . . 1.400(2) no
C21 C26 . . 1.393(2) no
C21 C22 . . 1.393(2) no
C22 C23 . . 1.388(3) no
C23 C24 . . 1.381(3) no
C24 C25 . . 1.383(3) no
C25 C26 . . 1.375(2) no
C1 H1A . . 0.9300 no
C2 H2 . . 0.9300 no
C4 H4 . . 0.9300 no
C5 H5 . . 0.9300 no
C6 H6 . . 0.9300 no
C7 H7 . . 0.9300 no
C12 H12 . . 0.9300 no
C13 H13 . . 0.9300 no
C14 H14 . . 0.9300 no
C15 H15 . . 0.9300 no
C16 H16 . . 0.9300 no
C22 H22 . . 0.9300 no
C23 H23 . . 0.9300 no
C24 H24 . . 0.9300 no
C25 H25 . . 0.9300 no
C26 H26 . . 0.9300 no

loop_
_geom_contact_atom_site_label_1
_geom_contact_atom_site_label_2
_geom_contact_distance
_geom_contact_site_symmetry_1
_geom_contact_site_symmetry_2
_geom_contact_publ_flag
N1 N2 3.0069(19) . 3_554 no
N2 N1 3.0069(19) . 3_545 no
N3 C4 3.226(2) . . no
N3 C26 2.896(2) . . no
N2 H26 2.9300 . 1_554 no
N2 H1 2.18(2) . 3_545 no
N2 H26 2.8900 . . no
N2 H12 2.5000 . . no
N3 H4 2.7500 . . no
N3 H26 2.6300 . . no
C2 C12 3.585(3) . 3_554 no
C4 N3 3.226(2) . . no
C6 C14 3.470(3) . 1_565 no
C12 C2 3.585(3) . 3_545 no
C13 C16 3.474(4) . 1_554 no
C14 C6 3.470(3) . 1_545 no
C16 C22 3.224(2) . . no
C16 C13 3.474(4) . 1_556 no
C22 C25 3.496(3) . 1_554 no
C22 C16 3.224(2) . . no
C25 C22 3.496(3) . 1_556 no
C26 N3 2.896(2) . . no
C1 H26 2.9000 . 1_554 no
C6 H1A 2.9000 . 3_555 no
C7 H1A 2.7600 . 3_555 no
C10 H1 2.84(2) . 3_545 no
C11 H22 2.9400 . . no
C11 H1 3.00(2) . 3_545 no
C12 H1 2.96(3) . 3_545 no
C12 H2 3.0600 . 3_545 no
C13 H2 3.0900 . 3_545 no
C14 H6 2.9300 . 1_545 no
C16 H22 3.0000 . . no
C21 H16 2.6800 . . no
C22 H16 2.8100 . . no
H1 N2 2.18(2) . 3_554 no
H1 C10 2.84(2) . 3_554 no
H1 C11 3.00(2) . 3_554 no
H1 C12 2.96(3) . 3_554 no
H1A C6 2.9000 . 3_544 no
H1A C7 2.7600 . 3_544 no
H1A H7 2.5900 . 3_544 no
H2 C12 3.0600 . 3_554 no
H2 C13 3.0900 . 3_554 no
H4 N3 2.7500 . . no
H5 H23 2.5400 . 2_565 no
H6 C14 2.9300 . 1_565 no
H7 H1A 2.5900 . 3_555 no
H12 N2 2.5000 . . no
H16 C21 2.6800 . . no
H16 C22 2.8100 . . no
H22 C11 2.9400 . . no
H22 C16 3.0000 . . no
H23 H5 2.5400 . 2_564 no
H26 N2 2.8900 . . no
H26 N2 2.9300 . 1_556 no
H26 N3 2.6300 . . no
H26 C1 2.9000 . 1_556 no

loop_
_geom_hbond_atom_site_label_D
_geom_hbond_atom_site_label_H
_geom_hbond_atom_site_label_A
_geom_hbond_site_symmetry_A
_geom_hbond_distance_DH
_geom_hbond_distance_HA
_geom_hbond_distance_DA
_geom_hbond_angle_DHA
_geom_hbond_publ_flag
N1 H1 N2 3_554 0.88(3) 2.18(2) 3.0069(19) 159(3) yes

loop_
_geom_torsion_atom_site_label_1
_geom_torsion_atom_site_label_2
_geom_torsion_atom_site_label_3
_geom_torsion_atom_site_label_4
_geom_torsion_site_symmetry_1
_geom_torsion_site_symmetry_2
_geom_torsion_site_symmetry_3
_geom_torsion_site_symmetry_4
_geom_torsion
_geom_torsion_publ_flag
C8 N1 C2 C3 . . . . 0.1(2) no
C2 N1 C8 C7 . . . . -179.2(2) no
C2 N1 C8 C9 . . . . 0.6(2) no
C10 N2 N3 C1 . . . . -164.25(15) no
N3 N2 C10 C11 . . . . 172.86(13) no
N3 N2 C10 C21 . . . . -7.9(2) no
N2 N3 C1 C3 . . . . 174.46(16) no
N3 C1 C3 C2 . . . . -171.37(18) no
N3 C1 C3 C9 . . . . 3.0(3) no
N1 C2 C3 C1 . . . . 174.67(17) no
N1 C2 C3 C9 . . . . -0.8(2) no
C1 C3 C9 C4 . . . . 6.0(3) no
C1 C3 C9 C8 . . . . -174.06(18) no
C2 C3 C9 C4 . . . . -178.90(18) no
C2 C3 C9 C8 . . . . 1.10(19) no
C9 C4 C5 C6 . . . . 0.5(3) no
C5 C4 C9 C3 . . . . -179.81(19) no
C5 C4 C9 C8 . . . . 0.2(2) no
C4 C5 C6 C7 . . . . -0.2(4) no
C5 C6 C7 C8 . . . . -0.8(3) no
C6 C7 C8 N1 . . . . -178.7(2) no
C6 C7 C8 C9 . . . . 1.5(3) no
N1 C8 C9 C3 . . . . -1.04(19) no
N1 C8 C9 C4 . . . . 178.96(15) no
C7 C8 C9 C3 . . . . 178.80(18) no
C7 C8 C9 C4 . . . . -1.2(3) no
N2 C10 C11 C12 . . . . -24.1(2) no
N2 C10 C11 C16 . . . . 155.04(17) no
C21 C10 C11 C12 . . . . 156.63(16) no
C21 C10 C11 C16 . . . . -24.3(2) no
N2 C10 C21 C22 . . . . 131.69(18) no
N2 C10 C21 C26 . . . . -48.9(2) no
C11 C10 C21 C22 . . . . -49.1(2) no
C11 C10 C21 C26 . . . . 130.34(15) no
C10 C11 C12 C13 . . . . 177.96(18) no
C16 C11 C12 C13 . . . . -1.2(3) no
C10 C11 C16 C15 . . . . -178.12(19) no
C12 C11 C16 C15 . . . . 1.0(3) no
C11 C12 C13 C14 . . . . 0.9(3) no
C12 C13 C14 C15 . . . . -0.5(4) no
C13 C14 C15 C16 . . . . 0.4(4) no
C14 C15 C16 C11 . . . . -0.6(4) no
C10 C21 C22 C23 . . . . -178.96(16) no
C26 C21 C22 C23 . . . . 1.6(2) no
C10 C21 C26 C25 . . . . 179.57(15) no
C22 C21 C26 C25 . . . . -1.0(2) no
C21 C22 C23 C24 . . . . -1.2(3) no
C22 C23 C24 C25 . . . . 0.2(3) no
C23 C24 C25 C26 . . . . 0.5(3) no
C24 C25 C26 C21 . . . . -0.1(3) no

loop_
_cod_related_entry_id
_cod_related_entry_database
_cod_related_entry_code
1 ChemSpider 10858461
